data_1512923
loop_
_publ_author_name
'Timothy J. Boyle'
'Leigh Anna M. Ottley'
'Mark A. Rodriguez'

_publ_section_title
;
 Structurally characterized group 4 metal alkoxides modified with the
 pyridyl-based ligands 2-mercapto pyridine n-oxide and
 3,3'-dihydroxy-2,2'-bipyridine
;
_journal_issue 14
_journal_name_full Polyhedron
_journal_page_first 3079
_journal_page_last 3084
_journal_paper_doi 10.1016/j.poly.2008.06.037
_journal_volume 27
_journal_year 2008
_chemical_formula_moiety 'C54 H72 N6 O12 Zr3'
_chemical_formula_sum 'C54 H72 N6 O12 Zr3'
_chemical_formula_weight 1270.84
_chemical_name_systematic
; 
 ? 
;
_space_group_IT_number 19
_symmetry_cell_setting orthorhombic
_symmetry_space_group_name_Hall 'P 2ac 2ab'
_symmetry_space_group_name_H-M 'P 21 21 21'
_atom_sites_solution_hydrogens geom
_atom_sites_solution_primary direct
_atom_sites_solution_secondary difmap
_audit_creation_method SHELXL-97
_cell_angle_alpha 90.00
_cell_angle_beta 90.00
_cell_angle_gamma 90.00
_cell_formula_units_Z 4
_cell_length_a 15.800(2)
_cell_length_b 16.544(2)
_cell_length_c 27.596(4)
_cell_measurement_reflns_used 200
_cell_measurement_temperature 273(2)
_cell_measurement_theta_max 23.30
_cell_measurement_theta_min 1.78
_cell_volume 7213.5(16)
_computing_cell_refinement 'Bruker SMART'
_computing_data_collection 'Bruker SMART'
_computing_data_reduction 'Bruker SAINT'
_computing_molecular_graphics 'Bruker SHELXTL'
_computing_publication_material 'Bruker SHELXTL'
_computing_structure_refinement 'SHELXL-97 (Sheldrick, 1997)'
_computing_structure_solution 'SHELXS-97 (Sheldrick, 1990)'
_diffrn_ambient_temperature 273(2)
_diffrn_detector_area_resol_mean 'phi and omega scans'
_diffrn_measured_fraction_theta_full 0.998
_diffrn_measured_fraction_theta_max 0.998
_diffrn_measurement_device_type 'CCD area detector'
_diffrn_measurement_method 'phi and omega scans'
_diffrn_radiation_monochromator graphite
_diffrn_radiation_source 'fine-focus sealed tube'
_diffrn_radiation_type MoK\a
_diffrn_radiation_wavelength 0.71073
_diffrn_reflns_av_R_equivalents 0.0566
_diffrn_reflns_av_sigmaI/netI 0.0394
_diffrn_reflns_limit_h_max 17
_diffrn_reflns_limit_h_min -17
_diffrn_reflns_limit_k_max 18
_diffrn_reflns_limit_k_min -18
_diffrn_reflns_limit_l_max 30
_diffrn_reflns_limit_l_min -30
_diffrn_reflns_number 44325
_diffrn_reflns_theta_full 25.30
_diffrn_reflns_theta_max 23.30
_diffrn_reflns_theta_min 1.78
_exptl_absorpt_coefficient_mu 0.476
_exptl_absorpt_correction_T_max 0.875
_exptl_absorpt_correction_T_min 0.843
_exptl_absorpt_correction_type empirical
_exptl_absorpt_process_details SADABS
_exptl_crystal_colour colorless
_exptl_crystal_density_diffrn 1.170
_exptl_crystal_density_meas ?
_exptl_crystal_density_method 'not measured'
_exptl_crystal_description irregular
_exptl_crystal_F_000 2616
_exptl_crystal_size_max 0.40
_exptl_crystal_size_mid 0.30
_exptl_crystal_size_min 0.28
_refine_diff_density_max 0.349
_refine_diff_density_min -0.768
_refine_diff_density_rms 0.056
_refine_ls_abs_structure_details 'heavy atom'
_refine_ls_abs_structure_Flack 0.0(1)
_refine_ls_extinction_method none
_refine_ls_goodness_of_fit_ref 1.007
_refine_ls_hydrogen_treatment constr
_refine_ls_matrix_type full
_refine_ls_number_parameters 694
_refine_ls_number_reflns 10404
_refine_ls_number_restraints 0
_refine_ls_restrained_S_all 1.007
_refine_ls_R_factor_all 0.0354
_refine_ls_R_factor_gt 0.0324
_refine_ls_shift/su_max 0.118
_refine_ls_shift/su_mean 0.006
_refine_ls_structure_factor_coef Fsqd
_refine_ls_weighting_details 'calc w=1/[\s^2^(Fo^2^)+(0.0517P)^2^+0.0000P] where P=(Fo^2^+2Fc^2^)/3'
_refine_ls_weighting_scheme calc
_refine_ls_wR_factor_gt 0.0799
_refine_ls_wR_factor_ref 0.0816
_reflns_number_gt 9650
_reflns_number_total 10404
_reflns_threshold_expression >2sigma(I)
_cod_data_source_file 2008-3079.cif
_cod_data_source_block 7ja171s
_cod_depositor_comments
;
The following automatic conversions were performed:

'_symmetry_cell_setting' value 'Orthorhombic' changed to
'orthorhombic' according to the built-in table from CIF Core
dictionary named 'cif_core.dic' version 2.4.1 from 2010-06-29.

Automatic conversion script
Id: cif_fix_values 1891 2012-01-12 08:04:46Z andrius 

The following automatic conversions were performed:

'_exptl_crystal_density_meas' value 'not measured' was changed to '?'
- the value is perceived as not measured.

Automatic conversion script
Id: cif_fix_values 3008 2015-01-20 13:52:24Z robertas 
;
_cod_original_cell_volume 7213.1(16)
_cod_original_sg_symbol_H-M P2(1)2(1)2(1)
_cod_database_code 1512923

loop_
_symmetry_equiv_pos_as_xyz
'x, y, z'
'-x+1/2, -y, z+1/2'
'-x, y+1/2, -z+1/2'
'x+1/2, -y+1/2, -z'

loop_
_atom_site_label
_atom_site_type_symbol
_atom_site_fract_x
_atom_site_fract_y
_atom_site_fract_z
_atom_site_U_iso_or_equiv
_atom_site_adp_type
_atom_site_occupancy
_atom_site_symmetry_multiplicity
_atom_site_calc_flag
_atom_site_refinement_flags
Zr1 Zr 0.46497(2) -0.14348(2) 1.059104(13) 0.02872(10) Uani 1 1 d .
Zr2 Zr 0.29451(2) -0.05192(2) 0.834478(12) 0.03010(10) Uani 1 1 d .
Zr3 Zr 0.35514(2) 0.25002(2) 1.004764(14) 0.02871(10) Uani 1 1 d .
O1 O 0.39454(16) -0.06528(15) 1.09912(9) 0.0316(6) Uani 1 1 d .
O2 O 0.46741(17) 0.20903(15) 1.03229(10) 0.0345(6) Uani 1 1 d .
O3 O 0.24781(16) 0.22099(15) 0.96725(9) 0.0309(6) Uani 1 1 d .
O4 O 0.34906(17) 0.06001(17) 0.82569(9) 0.0363(6) Uani 1 1 d .
O5 O 0.26262(15) -0.14257(17) 0.88125(9) 0.0315(6) Uani 1 1 d .
O6 O 0.50999(16) -0.17231(15) 0.99150(10) 0.0347(6) Uani 1 1 d .
O7 O 0.41639(17) -0.24517(16) 1.07875(10) 0.0398(7) Uani 1 1 d .
O8 O 0.56725(16) -0.14522(18) 1.09708(10) 0.0395(7) Uani 1 1 d .
O9 O 0.35689(19) -0.11159(17) 0.78612(10) 0.0413(7) Uani 1 1 d .
O10 O 0.18903(17) -0.03515(18) 0.80109(9) 0.0406(7) Uani 1 1 d .
O11 O 0.39192(18) 0.34401(16) 0.96889(10) 0.0416(7) Uani 1 1 d .
O12 O 0.30923(17) 0.30257(15) 1.06184(10) 0.0390(7) Uani 1 1 d .
N1 N 0.34305(19) -0.13288(19) 1.00449(11) 0.0302(7) Uani 1 1 d .
N2 N 0.41861(19) -0.07273(19) 0.88642(11) 0.0298(8) Uani 1 1 d .
N3 N 0.23888(19) 0.03255(19) 0.89965(11) 0.0292(7) Uani 1 1 d .
N4 N 0.32249(19) 0.12234(17) 1.04372(11) 0.0281(7) Uani 1 1 d .
N5 N 0.50666(19) -0.00753(18) 1.03361(11) 0.0279(7) Uani 1 1 d .
C1 C 0.3471(2) -0.0018(2) 1.08735(12) 0.0255(8) Uani 1 1 d .
C2 C 0.2651(2) 0.0030(2) 1.10568(14) 0.0311(9) Uani 1 1 d .
H2 H 0.2454 -0.0364 1.1269 0.037 Uiso 1 1 calc R
C3 C 0.2135(2) 0.0658(2) 1.09253(13) 0.0309(9) Uani 1 1 d .
H3 H 0.1586 0.0693 1.1046 0.037 Uiso 1 1 calc R
C4 C 0.2436(2) 0.1228(2) 1.06148(14) 0.0288(9) Uani 1 1 d .
H4 H 0.2075 0.1644 1.0521 0.035 Uiso 1 1 calc R
C5 C 0.3754(2) 0.0609(2) 1.05627(13) 0.0254(8) Uani 1 1 d .
C6 C 0.4644(2) 0.0636(2) 1.03868(13) 0.0274(8) Uani 1 1 d .
C7 C 0.5059(2) 0.1381(2) 1.02947(13) 0.0285(9) Uani 1 1 d .
C8 C 0.5918(2) 0.1360(3) 1.01774(15) 0.0396(10) Uani 1 1 d .
H8 H 0.6214 0.1839 1.0132 0.048 Uiso 1 1 calc R
C9 C 0.6323(3) 0.0634(3) 1.01291(16) 0.0427(10) Uani 1 1 d .
H9 H 0.6892 0.0617 1.0044 0.051 Uiso 1 1 calc R
C10 C 0.5885(3) -0.0065(2) 1.02064(15) 0.0365(10) Uani 1 1 d .
H10 H 0.6166 -0.0555 1.0168 0.044 Uiso 1 1 calc R
C11 C 0.2192(2) 0.1529(2) 0.94774(13) 0.0275(8) Uani 1 1 d .
C12 C 0.1362(2) 0.1290(2) 0.95664(14) 0.0337(9) Uani 1 1 d .
H12 H 0.1010 0.1614 0.9755 0.040 Uiso 1 1 calc R
C13 C 0.1060(2) 0.0582(2) 0.93786(14) 0.0356(9) Uani 1 1 d .
H13 H 0.0504 0.0423 0.9436 0.043 Uiso 1 1 calc R
C14 C 0.1590(2) 0.0106(2) 0.91037(14) 0.0324(9) Uani 1 1 d .
H14 H 0.1389 -0.0385 0.8988 0.039 Uiso 1 1 calc R
C15 C 0.2698(2) 0.1027(2) 0.91804(13) 0.0302(9) Uani 1 1 d .
C16 C 0.3573(2) 0.1271(2) 0.90355(13) 0.0275(9) Uani 1 1 d .
C17 C 0.3888(3) 0.1075(2) 0.85644(15) 0.0338(10) Uani 1 1 d .
C18 C 0.4676(3) 0.1407(3) 0.84327(16) 0.0424(11) Uani 1 1 d .
H18 H 0.4888 0.1324 0.8122 0.051 Uiso 1 1 calc R
C19 C 0.5124(3) 0.1844(3) 0.87551(17) 0.0424(11) Uani 1 1 d .
H19 H 0.5651 0.2051 0.8670 0.051 Uiso 1 1 calc R
C20 C 0.4800(3) 0.1985(2) 0.92103(16) 0.0380(10) Uani 1 1 d .
H20 H 0.5125 0.2271 0.9432 0.046 Uiso 1 1 calc R
N6 N 0.40323(19) 0.17232(17) 0.93457(12) 0.0308(7) Uani 1 1 d .
C22 C 0.4905(2) -0.0567(3) 0.86234(14) 0.0370(10) Uani 1 1 d .
H22 H 0.4869 -0.0289 0.8331 0.044 Uiso 1 1 calc R
C23 C 0.5688(3) -0.0792(3) 0.87857(15) 0.0391(10) Uani 1 1 d .
H23 H 0.6170 -0.0686 0.8603 0.047 Uiso 1 1 calc R
C24 C 0.5745(3) -0.1183(3) 0.92295(16) 0.0408(11) Uani 1 1 d .
H24 H 0.6270 -0.1338 0.9349 0.049 Uiso 1 1 calc R
C25 C 0.5019(2) -0.1342(2) 0.94934(14) 0.0309(9) Uani 1 1 d .
C26 C 0.4230(2) -0.1110(2) 0.93026(14) 0.0284(9) Uani 1 1 d .
C27 C 0.3431(2) -0.1298(2) 0.95529(14) 0.0291(9) Uani 1 1 d .
C28 C 0.2675(2) -0.1484(2) 0.92933(13) 0.0279(8) Uani 1 1 d .
C29 C 0.1973(3) -0.1729(2) 0.95505(15) 0.0379(10) Uani 1 1 d .
H29 H 0.1487 -0.1886 0.9385 0.045 Uiso 1 1 calc R
C30 C 0.1981(3) -0.1743(2) 1.00443(15) 0.0378(10) Uani 1 1 d .
H30 H 0.1503 -0.1894 1.0219 0.045 Uiso 1 1 calc R
C31 C 0.2713(2) -0.1528(2) 1.02759(14) 0.0341(9) Uani 1 1 d .
H31 H 0.2714 -0.1520 1.0613 0.041 Uiso 1 1 calc R
C32 C 0.3904(3) -0.3216(3) 1.0933(2) 0.0663(16) Uani 1 1 d .
C33 C 0.3456(10) -0.3132(8) 1.1395(5) 0.293(11) Uani 1 1 d .
H33A H 0.3832 -0.3263 1.1657 0.440 Uiso 1 1 calc R
H33B H 0.2980 -0.3494 1.1400 0.440 Uiso 1 1 calc R
H33C H 0.3261 -0.2586 1.1431 0.440 Uiso 1 1 calc R
C34 C 0.4646(4) -0.3739(4) 1.0969(4) 0.135(4) Uani 1 1 d .
H34A H 0.4864 -0.3844 1.0650 0.202 Uiso 1 1 calc R
H34B H 0.4490 -0.4240 1.1120 0.202 Uiso 1 1 calc R
H34C H 0.5073 -0.3476 1.1160 0.202 Uiso 1 1 calc R
C35 C 0.3272(5) -0.3532(4) 1.0573(5) 0.181(6) Uani 1 1 d .
H35A H 0.2883 -0.3109 1.0488 0.272 Uiso 1 1 calc R
H35B H 0.2966 -0.3976 1.0713 0.272 Uiso 1 1 calc R
H35C H 0.3562 -0.3713 1.0287 0.272 Uiso 1 1 calc R
C36 C 0.6205(3) -0.1311(3) 1.13789(18) 0.0552(13) Uani 1 1 d .
C37 C 0.7107(3) -0.1320(4) 1.1213(2) 0.0810(18) Uani 1 1 d .
H37A H 0.7227 -0.1826 1.1058 0.122 Uiso 1 1 calc R
H37B H 0.7474 -0.1252 1.1487 0.122 Uiso 1 1 calc R
H37C H 0.7198 -0.0886 1.0987 0.122 Uiso 1 1 calc R
C38 C 0.5970(4) -0.0494(4) 1.1585(3) 0.109(3) Uani 1 1 d .
H38A H 0.6194 -0.0075 1.1381 0.163 Uiso 1 1 calc R
H38B H 0.6202 -0.0441 1.1905 0.163 Uiso 1 1 calc R
H38C H 0.5365 -0.0447 1.1600 0.163 Uiso 1 1 calc R
C39 C 0.6070(5) -0.1992(5) 1.1735(2) 0.101(2) Uani 1 1 d .
H39A H 0.5477 -0.2041 1.1805 0.151 Uiso 1 1 calc R
H39B H 0.6373 -0.1879 1.2028 0.151 Uiso 1 1 calc R
H39C H 0.6273 -0.2488 1.1597 0.151 Uiso 1 1 calc R
C40 C 0.3152(3) 0.3398(3) 1.10766(15) 0.0421(11) Uani 1 1 d .
C41 C 0.3142(6) 0.2786(4) 1.1455(2) 0.115(3) Uani 1 1 d .
H41A H 0.2609 0.2507 1.1450 0.172 Uiso 1 1 calc R
H41B H 0.3217 0.3041 1.1765 0.172 Uiso 1 1 calc R
H41C H 0.3592 0.2408 1.1401 0.172 Uiso 1 1 calc R
C42 C 0.3967(4) 0.3865(4) 1.1091(2) 0.0812(18) Uani 1 1 d .
H42A H 0.4434 0.3501 1.1046 0.122 Uiso 1 1 calc R
H42B H 0.4020 0.4131 1.1398 0.122 Uiso 1 1 calc R
H42C H 0.3968 0.4261 1.0836 0.122 Uiso 1 1 calc R
C43 C 0.2433(4) 0.4004(5) 1.1124(3) 0.115(3) Uani 1 1 d .
H43A H 0.2502 0.4424 1.0887 0.173 Uiso 1 1 calc R
H43B H 0.2441 0.4237 1.1443 0.173 Uiso 1 1 calc R
H43C H 0.1903 0.3735 1.1073 0.173 Uiso 1 1 calc R
C44 C 0.3989(3) 0.4111(2) 0.93749(17) 0.0412(10) Uani 1 1 d .
C45 C 0.3811(3) 0.4876(3) 0.9667(2) 0.0613(14) Uani 1 1 d .
H45A H 0.3248 0.4851 0.9797 0.092 Uiso 1 1 calc R
H45B H 0.3861 0.5340 0.9460 0.092 Uiso 1 1 calc R
H45C H 0.4212 0.4918 0.9927 0.092 Uiso 1 1 calc R
C46 C 0.4870(3) 0.4145(3) 0.9184(2) 0.0719(18) Uani 1 1 d .
H46A H 0.5262 0.4146 0.9450 0.108 Uiso 1 1 calc R
H46B H 0.4942 0.4628 0.8997 0.108 Uiso 1 1 calc R
H46C H 0.4974 0.3681 0.8984 0.108 Uiso 1 1 calc R
C47 C 0.3334(4) 0.4015(4) 0.8986(2) 0.0765(18) Uani 1 1 d .
H47A H 0.3439 0.3525 0.8809 0.115 Uiso 1 1 calc R
H47B H 0.3362 0.4467 0.8769 0.115 Uiso 1 1 calc R
H47C H 0.2782 0.3991 0.9131 0.115 Uiso 1 1 calc R
C48 C 0.0519(3) 0.0199(4) 0.7902(2) 0.085(2) Uani 1 1 d .
H48A H 0.0228 -0.0223 0.8073 0.127 Uiso 1 1 calc R
H48B H 0.0146 0.0431 0.7665 0.127 Uiso 1 1 calc R
H48C H 0.0694 0.0609 0.8127 0.127 Uiso 1 1 calc R
C49 C 0.1279(3) -0.0145(3) 0.76539(15) 0.0455(12) Uani 1 1 d .
C50 C 0.1675(4) 0.0456(4) 0.73158(19) 0.0730(16) Uani 1 1 d .
H50A H 0.1899 0.0900 0.7499 0.110 Uiso 1 1 calc R
H50B H 0.1256 0.0651 0.7093 0.110 Uiso 1 1 calc R
H50C H 0.2125 0.0200 0.7139 0.110 Uiso 1 1 calc R
C51 C 0.1063(4) -0.0903(4) 0.7380(2) 0.091(2) Uani 1 1 d .
H51A H 0.1568 -0.1125 0.7240 0.136 Uiso 1 1 calc R
H51B H 0.0665 -0.0778 0.7128 0.136 Uiso 1 1 calc R
H51C H 0.0818 -0.1290 0.7599 0.136 Uiso 1 1 calc R
C52 C 0.3826(3) -0.1708(2) 0.75205(14) 0.0344(10) Uani 1 1 d .
C53 C 0.3698(3) -0.1362(3) 0.70219(14) 0.0480(11) Uani 1 1 d .
H53A H 0.3105 -0.1273 0.6967 0.072 Uiso 1 1 calc R
H53B H 0.3911 -0.1734 0.6784 0.072 Uiso 1 1 calc R
H53C H 0.3996 -0.0858 0.6996 0.072 Uiso 1 1 calc R
C54 C 0.4758(3) -0.1881(3) 0.76142(18) 0.0517(12) Uani 1 1 d .
H54A H 0.5079 -0.1393 0.7576 0.077 Uiso 1 1 calc R
H54B H 0.4956 -0.2279 0.7388 0.077 Uiso 1 1 calc R
H54C H 0.4828 -0.2081 0.7938 0.077 Uiso 1 1 calc R
C55 C 0.3295(3) -0.2460(3) 0.75964(17) 0.0560(12) Uani 1 1 d .
H55A H 0.3370 -0.2653 0.7922 0.084 Uiso 1 1 calc R
H55B H 0.3468 -0.2871 0.7372 0.084 Uiso 1 1 calc R
H55C H 0.2709 -0.2333 0.7544 0.084 Uiso 1 1 calc R

loop_
_atom_site_aniso_label
_atom_site_aniso_U_11
_atom_site_aniso_U_22
_atom_site_aniso_U_33
_atom_site_aniso_U_23
_atom_site_aniso_U_13
_atom_site_aniso_U_12
Zr1 0.0281(2) 0.02489(19) 0.0332(2) 0.00502(17) -0.00670(17) 0.00092(16)
Zr2 0.0301(2) 0.0383(2) 0.02188(19) -0.00239(17) 0.00078(16) 0.00249(17)
Zr3 0.02808(19) 0.02055(17) 0.0375(2) 0.00139(17) 0.00427(16) -0.00083(16)
O1 0.0340(14) 0.0306(15) 0.0301(14) 0.0099(12) -0.0050(12) 0.0017(13)
O2 0.0305(14) 0.0274(14) 0.0456(17) 0.0002(12) 0.0006(13) -0.0052(12)
O3 0.0305(14) 0.0260(15) 0.0362(15) -0.0013(12) 0.0022(12) 0.0042(11)
O4 0.0411(16) 0.0420(16) 0.0259(14) 0.0039(13) 0.0046(12) 0.0010(14)
O5 0.0312(14) 0.0382(15) 0.0253(14) -0.0041(12) -0.0024(11) -0.0036(13)
O6 0.0286(15) 0.0343(14) 0.0413(17) 0.0018(13) -0.0018(13) 0.0073(11)
O7 0.0447(16) 0.0248(14) 0.0501(17) 0.0062(13) -0.0052(13) -0.0012(14)
O8 0.0336(15) 0.0410(16) 0.0441(16) 0.0001(14) -0.0130(13) 0.0062(13)
O9 0.0458(17) 0.0478(17) 0.0302(15) -0.0084(13) -0.0002(14) 0.0066(14)
O10 0.0362(16) 0.0574(19) 0.0281(14) 0.0005(13) -0.0028(12) 0.0052(15)
O11 0.0456(17) 0.0246(15) 0.0547(18) 0.0059(13) 0.0134(14) -0.0027(13)
O12 0.0444(16) 0.0288(14) 0.0439(17) -0.0059(13) 0.0048(14) -0.0014(13)
N1 0.0313(18) 0.0327(18) 0.0267(18) 0.0036(15) 0.0001(15) 0.0005(14)
N2 0.0297(18) 0.0332(19) 0.0265(18) -0.0030(14) 0.0037(14) 0.0005(14)
N3 0.0302(18) 0.0317(19) 0.0257(17) 0.0015(14) 0.0002(14) -0.0018(14)
N4 0.0289(18) 0.0228(17) 0.0325(18) -0.0016(13) -0.0016(14) 0.0000(13)
N5 0.0246(17) 0.0276(17) 0.0316(18) 0.0021(14) -0.0022(14) -0.0012(14)
C1 0.026(2) 0.029(2) 0.022(2) 0.0018(16) -0.0064(17) -0.0010(17)
C2 0.035(2) 0.031(2) 0.028(2) 0.0031(17) 0.0032(17) -0.0058(18)
C3 0.0235(19) 0.040(2) 0.030(2) -0.0007(18) 0.0014(17) -0.0024(18)
C4 0.0196(19) 0.030(2) 0.037(2) -0.0019(18) 0.0022(17) 0.0017(15)
C5 0.0235(19) 0.0246(19) 0.028(2) 0.0004(17) -0.0012(16) -0.0026(16)
C6 0.0241(19) 0.029(2) 0.029(2) 0.0006(17) -0.0040(16) -0.0021(17)
C7 0.024(2) 0.026(2) 0.035(2) -0.0010(18) -0.0062(17) -0.0022(17)
C8 0.027(2) 0.033(2) 0.058(3) 0.003(2) -0.0008(19) -0.0055(19)
C9 0.026(2) 0.042(3) 0.060(3) 0.004(2) -0.001(2) -0.003(2)
C10 0.029(2) 0.033(2) 0.047(3) -0.0027(19) -0.0056(19) 0.0047(18)
C11 0.030(2) 0.0235(19) 0.029(2) 0.0092(17) 0.0019(17) 0.0074(17)
C12 0.030(2) 0.038(2) 0.034(2) -0.0035(18) 0.0016(17) 0.0068(19)
C13 0.0272(19) 0.042(2) 0.038(2) -0.001(2) 0.0020(18) -0.0003(19)
C14 0.027(2) 0.035(2) 0.036(2) 0.0012(18) 0.0014(18) -0.0021(17)
C15 0.030(2) 0.036(2) 0.025(2) 0.0072(17) 0.0004(17) 0.0032(18)
C16 0.030(2) 0.022(2) 0.031(2) 0.0004(16) 0.0017(18) 0.0049(17)
C17 0.033(2) 0.033(2) 0.035(2) 0.0080(19) 0.0096(19) 0.0051(19)
C18 0.042(2) 0.038(2) 0.047(3) 0.010(2) 0.018(2) 0.001(2)
C19 0.037(3) 0.034(2) 0.056(3) 0.004(2) 0.015(2) -0.003(2)
C20 0.032(2) 0.036(2) 0.046(3) 0.003(2) 0.003(2) -0.0003(19)
N6 0.0275(17) 0.0259(16) 0.0389(19) 0.0067(15) 0.0048(16) -0.0012(14)
C22 0.036(2) 0.043(2) 0.032(2) -0.006(2) 0.0054(18) -0.002(2)
C23 0.031(2) 0.045(3) 0.041(3) -0.004(2) 0.0096(19) -0.0050(19)
C24 0.027(2) 0.046(3) 0.050(3) -0.011(2) -0.002(2) 0.0058(19)
C25 0.035(2) 0.026(2) 0.032(2) -0.0093(18) 0.0014(18) -0.0001(17)
C26 0.029(2) 0.027(2) 0.030(2) -0.0045(17) 0.0004(18) 0.0017(16)
C27 0.030(2) 0.025(2) 0.033(2) 0.0003(16) -0.0012(17) 0.0034(16)
C28 0.026(2) 0.027(2) 0.031(2) 0.0008(18) -0.0010(16) 0.0022(17)
C29 0.030(2) 0.040(2) 0.043(3) 0.0000(19) -0.0041(19) -0.0042(19)
C30 0.030(2) 0.045(2) 0.039(2) 0.0041(19) -0.002(2) -0.0077(19)
C31 0.035(2) 0.040(2) 0.028(2) 0.0027(19) 0.0043(18) -0.0011(19)
C32 0.053(3) 0.037(3) 0.109(5) 0.025(3) 0.014(3) 0.003(2)
C33 0.39(2) 0.178(12) 0.312(18) 0.132(12) 0.278(18) 0.081(13)
C34 0.067(4) 0.038(3) 0.299(12) 0.049(5) -0.019(6) -0.003(3)
C35 0.094(6) 0.056(4) 0.394(18) 0.036(8) -0.092(9) -0.027(4)
C36 0.056(3) 0.056(3) 0.054(3) -0.012(2) -0.024(2) 0.010(2)
C37 0.045(3) 0.080(4) 0.118(5) -0.009(4) -0.035(3) 0.003(3)
C38 0.099(5) 0.109(5) 0.118(6) -0.067(5) -0.055(5) 0.052(4)
C39 0.100(5) 0.146(6) 0.056(4) 0.030(4) -0.030(4) 0.003(5)
C40 0.044(3) 0.041(3) 0.041(3) -0.014(2) 0.005(2) -0.012(2)
C41 0.203(9) 0.100(5) 0.041(3) 0.007(3) -0.002(4) -0.069(6)
C42 0.078(4) 0.087(4) 0.078(4) -0.004(3) -0.010(3) -0.030(4)
C43 0.069(4) 0.150(7) 0.127(6) -0.089(6) 0.000(4) 0.030(4)
C44 0.039(2) 0.036(2) 0.049(3) 0.015(2) 0.004(2) -0.0045(19)
C45 0.064(4) 0.037(3) 0.083(4) 0.017(3) 0.012(3) 0.002(2)
C46 0.055(3) 0.059(3) 0.102(5) 0.040(3) 0.032(3) 0.008(3)
C47 0.081(4) 0.087(4) 0.061(4) 0.024(3) -0.016(3) -0.012(3)
C48 0.060(4) 0.133(6) 0.061(4) 0.017(4) 0.003(3) 0.045(4)
C49 0.037(3) 0.070(3) 0.029(2) 0.003(2) -0.0072(19) 0.010(2)
C50 0.069(4) 0.098(4) 0.052(3) 0.017(3) -0.006(3) -0.003(3)
C51 0.086(4) 0.093(5) 0.092(5) -0.014(4) -0.048(4) 0.001(4)
C52 0.045(3) 0.035(2) 0.024(2) -0.0057(17) 0.0033(18) 0.0074(19)
C53 0.066(3) 0.046(3) 0.032(2) -0.007(2) 0.010(2) 0.005(2)
C54 0.049(3) 0.050(3) 0.056(3) -0.008(2) 0.002(2) 0.013(2)
C55 0.073(3) 0.043(3) 0.052(3) 0.002(2) -0.006(2) -0.009(3)

loop_
_atom_type_symbol
_atom_type_description
_atom_type_scat_dispersion_real
_atom_type_scat_dispersion_imag
_atom_type_scat_source
C C 0.0033 0.0016 'International Tables Vol C Tables 4.2.6.8 and 6.1.1.4'
H H 0.0000 0.0000 'International Tables Vol C Tables 4.2.6.8 and 6.1.1.4'
N N 0.0061 0.0033 'International Tables Vol C Tables 4.2.6.8 and 6.1.1.4'
O O 0.0106 0.0060 'International Tables Vol C Tables 4.2.6.8 and 6.1.1.4'
Zr Zr -2.9673 0.5597 'International Tables Vol C Tables 4.2.6.8 and 6.1.1.4'

loop_
_geom_angle_atom_site_label_1
_geom_angle_atom_site_label_2
_geom_angle_atom_site_label_3
_geom_angle
O8 Zr1 O7 99.67(12)
O8 Zr1 O1 99.97(11)
O7 Zr1 O1 100.64(11)
O8 Zr1 O6 101.56(11)
O7 Zr1 O6 101.01(11)
O1 Zr1 O6 146.24(10)
O8 Zr1 N5 86.81(11)
O7 Zr1 N5 172.13(11)
O1 Zr1 N5 73.65(10)
O6 Zr1 N5 81.89(10)
O8 Zr1 N1 173.98(11)
O7 Zr1 N1 85.55(11)
O1 Zr1 N1 81.86(10)
O6 Zr1 N1 74.35(10)
N5 Zr1 N1 88.22(10)
O10 Zr2 O9 100.66(12)
O10 Zr2 O5 101.24(11)
O9 Zr2 O5 100.80(12)
O10 Zr2 O4 100.17(12)
O9 Zr2 O4 99.49(11)
O5 Zr2 O4 147.05(10)
O10 Zr2 N3 87.62(11)
O9 Zr2 N3 170.32(12)
O5 Zr2 N3 82.29(10)
O4 Zr2 N3 73.88(10)
O10 Zr2 N2 172.84(10)
O9 Zr2 N2 85.64(11)
O5 Zr2 N2 74.03(10)
O4 Zr2 N2 81.97(10)
N3 Zr2 N2 86.42(10)
O11 Zr3 O12 99.66(12)
O11 Zr3 O3 100.32(12)
O12 Zr3 O3 101.91(11)
O11 Zr3 O2 101.32(12)
O12 Zr3 O2 99.87(11)
O3 Zr3 O2 146.06(10)
O11 Zr3 N4 172.54(11)
O12 Zr3 N4 87.18(11)
O3 Zr3 N4 80.99(10)
O2 Zr3 N4 74.40(10)
O11 Zr3 N6 85.63(11)
O12 Zr3 N6 174.15(11)
O3 Zr3 N6 74.52(10)
O2 Zr3 N6 81.40(11)
N4 Zr3 N6 87.67(10)
C1 O1 Zr1 132.7(2)
C7 O2 Zr3 132.1(2)
C11 O3 Zr3 133.4(2)
C17 O4 Zr2 131.4(2)
C28 O5 Zr2 132.0(2)
C25 O6 Zr1 130.7(2)
C32 O7 Zr1 173.7(3)
C36 O8 Zr1 157.3(3)
C52 O9 Zr2 163.4(3)
C49 O10 Zr2 162.7(3)
C44 O11 Zr3 165.9(3)
C40 O12 Zr3 154.0(3)
C31 N1 C27 119.0(3)
C31 N1 Zr1 110.7(2)
C27 N1 Zr1 128.1(2)
C22 N2 C26 119.1(3)
C22 N2 Zr2 111.1(2)
C26 N2 Zr2 128.5(2)
C14 N3 C15 119.1(3)
C14 N3 Zr2 110.2(3)
C15 N3 Zr2 129.4(2)
C4 N4 C5 118.9(3)
C4 N4 Zr3 110.8(2)
C5 N4 Zr3 129.2(2)
C10 N5 C6 119.3(3)
C10 N5 Zr1 110.3(2)
C6 N5 Zr1 129.3(2)
O1 C1 C2 118.7(3)
O1 C1 C5 123.2(3)
C2 C1 C5 118.0(3)
C3 C2 C1 120.1(4)
C3 C2 H2 119.9
C1 C2 H2 119.9
C4 C3 C2 119.0(3)
C4 C3 H3 120.5
C2 C3 H3 120.5
N4 C4 C3 123.5(3)
N4 C4 H4 118.2
C3 C4 H4 118.2
N4 C5 C1 120.5(3)
N4 C5 C6 118.4(3)
C1 C5 C6 121.1(3)
N5 C6 C7 120.4(3)
N5 C6 C5 118.2(3)
C7 C6 C5 121.4(3)
O2 C7 C8 118.8(3)
O2 C7 C6 123.2(3)
C8 C7 C6 118.0(4)
C9 C8 C7 120.0(4)
C9 C8 H8 120.0
C7 C8 H8 120.0
C10 C9 C8 119.5(4)
C10 C9 H9 120.3
C8 C9 H9 120.3
N5 C10 C9 122.7(4)
N5 C10 H10 118.6
C9 C10 H10 118.6
O3 C11 C12 119.4(3)
O3 C11 C15 122.7(3)
C12 C11 C15 118.0(4)
C13 C12 C11 120.3(4)
C13 C12 H12 119.8
C11 C12 H12 119.8
C12 C13 C14 119.1(4)
C12 C13 H13 120.5
C14 C13 H13 120.5
N3 C14 C13 122.5(4)
N3 C14 H14 118.7
C13 C14 H14 118.7
N3 C15 C11 121.0(3)
N3 C15 C16 117.6(3)
C11 C15 C16 121.3(4)
N6 C16 C17 121.0(3)
N6 C16 C15 118.5(3)
C17 C16 C15 120.3(3)
O4 C17 C18 119.2(4)
O4 C17 C16 123.8(4)
C18 C17 C16 117.0(4)
C19 C18 C17 120.2(4)
C19 C18 H18 119.9
C17 C18 H18 119.9
C18 C19 C20 119.8(4)
C18 C19 H19 120.1
C20 C19 H19 120.1
N6 C20 C19 122.5(4)
N6 C20 H20 118.8
C19 C20 H20 118.8
C20 N6 C16 119.3(3)
C20 N6 Zr3 109.4(3)
C16 N6 Zr3 128.8(2)
N2 C22 C23 123.4(4)
N2 C22 H22 118.3
C23 C22 H22 118.3
C22 C23 C24 118.3(4)
C22 C23 H23 120.8
C24 C23 H23 120.8
C25 C24 C23 119.9(4)
C25 C24 H24 120.0
C23 C24 H24 120.0
O6 C25 C24 118.1(4)
O6 C25 C26 122.9(3)
C24 C25 C26 119.0(4)
N2 C26 C25 120.2(3)
N2 C26 C27 118.0(3)
C25 C26 C27 121.8(3)
N1 C27 C28 119.5(3)
N1 C27 C26 118.5(3)
C28 C27 C26 121.9(3)
O5 C28 C29 119.2(3)
O5 C28 C27 122.2(3)
C29 C28 C27 118.6(3)
C30 C29 C28 120.8(4)
C30 C29 H29 119.6
C28 C29 H29 119.6
C29 C30 C31 118.1(4)
C29 C30 H30 121.0
C31 C30 H30 121.0
N1 C31 C30 123.8(4)
N1 C31 H31 118.1
C30 C31 H31 118.1
O7 C32 C34 108.8(4)
O7 C32 C33 108.0(7)
C34 C32 C33 112.7(8)
O7 C32 C35 108.7(5)
C34 C32 C35 111.8(6)
C33 C32 C35 106.7(9)
C32 C33 H33A 109.4
C32 C33 H33B 109.5
H33A C33 H33B 109.5
C32 C33 H33C 109.5
H33A C33 H33C 109.5
H33B C33 H33C 109.5
C32 C34 H34A 109.5
C32 C34 H34B 109.5
H34A C34 H34B 109.5
C32 C34 H34C 109.5
H34A C34 H34C 109.5
H34B C34 H34C 109.5
C32 C35 H35A 109.5
C32 C35 H35B 109.5
H35A C35 H35B 109.5
C32 C35 H35C 109.5
H35A C35 H35C 109.5
H35B C35 H35C 109.5
O8 C36 C37 108.6(4)
O8 C36 C38 107.4(4)
C37 C36 C38 110.9(5)
O8 C36 C39 107.9(4)
C37 C36 C39 109.1(5)
C38 C36 C39 112.8(5)
C36 C37 H37A 109.5
C36 C37 H37B 109.5
H37A C37 H37B 109.5
C36 C37 H37C 109.5
H37A C37 H37C 109.5
H37B C37 H37C 109.5
C36 C38 H38A 109.5
C36 C38 H38B 109.5
H38A C38 H38B 109.5
C36 C38 H38C 109.5
H38A C38 H38C 109.5
H38B C38 H38C 109.5
C36 C39 H39A 109.5
C36 C39 H39B 109.5
H39A C39 H39B 109.5
C36 C39 H39C 109.5
H39A C39 H39C 109.5
H39B C39 H39C 109.5
O12 C40 C41 109.8(4)
O12 C40 C42 107.8(4)
C41 C40 C42 110.4(5)
O12 C40 C43 108.4(4)
C41 C40 C43 112.9(6)
C42 C40 C43 107.4(5)
C40 C41 H41A 109.5
C40 C41 H41B 109.5
H41A C41 H41B 109.5
C40 C41 H41C 109.5
H41A C41 H41C 109.5
H41B C41 H41C 109.5
C40 C42 H42A 109.5
C40 C42 H42B 109.5
H42A C42 H42B 109.5
C40 C42 H42C 109.5
H42A C42 H42C 109.5
H42B C42 H42C 109.5
C40 C43 H43A 109.4
C40 C43 H43B 109.5
H43A C43 H43B 109.5
C40 C43 H43C 109.5
H43A C43 H43C 109.5
H43B C43 H43C 109.5
O11 C44 C47 107.6(4)
O11 C44 C46 108.7(4)
C47 C44 C46 113.4(5)
O11 C44 C45 108.2(4)
C47 C44 C45 109.7(4)
C46 C44 C45 109.1(4)
C44 C45 H45A 109.5
C44 C45 H45B 109.5
H45A C45 H45B 109.5
C44 C45 H45C 109.5
H45A C45 H45C 109.5
H45B C45 H45C 109.5
C44 C46 H46A 109.5
C44 C46 H46B 109.5
H46A C46 H46B 109.5
C44 C46 H46C 109.5
H46A C46 H46C 109.5
H46B C46 H46C 109.5
C44 C47 H47A 109.5
C44 C47 H47B 109.5
H47A C47 H47B 109.5
C44 C47 H47C 109.5
H47A C47 H47C 109.5
H47B C47 H47C 109.5
C49 C48 H48A 109.5
C49 C48 H48B 109.5
H48A C48 H48B 109.5
C49 C48 H48C 109.5
H48A C48 H48C 109.5
H48B C48 H48C 109.5
O10 C49 C48 108.6(4)
O10 C49 C50 107.9(4)
C48 C49 C50 111.6(5)
O10 C49 C51 107.6(4)
C48 C49 C51 111.4(5)
C50 C49 C51 109.6(4)
C49 C50 H50A 109.5
C49 C50 H50B 109.5
H50A C50 H50B 109.5
C49 C50 H50C 109.5
H50A C50 H50C 109.5
H50B C50 H50C 109.5
C49 C51 H51A 109.5
C49 C51 H51B 109.5
H51A C51 H51B 109.5
C49 C51 H51C 109.5
H51A C51 H51C 109.5
H51B C51 H51C 109.5
O9 C52 C53 107.7(3)
O9 C52 C55 108.5(3)
C53 C52 C55 111.3(4)
O9 C52 C54 107.1(3)
C53 C52 C54 110.9(4)
C55 C52 C54 111.0(4)
C52 C53 H53A 109.5
C52 C53 H53B 109.5
H53A C53 H53B 109.5
C52 C53 H53C 109.5
H53A C53 H53C 109.5
H53B C53 H53C 109.5
C52 C54 H54A 109.5
C52 C54 H54B 109.5
H54A C54 H54B 109.5
C52 C54 H54C 109.5
H54A C54 H54C 109.5
H54B C54 H54C 109.5
C52 C55 H55A 109.5
C52 C55 H55B 109.5
H55A C55 H55B 109.5
C52 C55 H55C 109.5
H55A C55 H55C 109.5
H55B C55 H55C 109.5

loop_
_geom_bond_atom_site_label_1
_geom_bond_atom_site_label_2
_geom_bond_distance
Zr1 O8 1.926(2)
Zr1 O7 1.927(3)
Zr1 O1 2.033(3)
Zr1 O6 2.053(3)
Zr1 N5 2.447(3)
Zr1 N1 2.452(3)
Zr2 O10 1.924(3)
Zr2 O9 1.930(3)
Zr2 O5 2.042(3)
Zr2 O4 2.057(3)
Zr2 N3 2.441(3)
Zr2 N2 2.453(3)
Zr3 O11 1.933(3)
Zr3 O12 1.940(3)
Zr3 O3 2.044(3)
Zr3 O2 2.045(3)
Zr3 N4 2.426(3)
Zr3 N6 2.446(3)
O1 C1 1.330(4)
O2 C7 1.324(5)
O3 C11 1.328(4)
O4 C17 1.316(5)
O5 C28 1.332(4)
O6 C25 1.329(5)
O7 C32 1.388(5)
O8 C36 1.425(5)
O9 C52 1.418(5)
O10 C49 1.421(5)
O11 C44 1.412(5)
O12 C40 1.410(5)
N1 C31 1.341(5)
N1 C27 1.359(5)
N2 C22 1.342(5)
N2 C26 1.367(5)
N3 C14 1.346(5)
N3 C15 1.357(5)
N4 C4 1.339(5)
N4 C5 1.360(5)
N5 C10 1.342(5)
N5 C6 1.360(5)
C1 C2 1.393(5)
C1 C5 1.418(5)
C2 C3 1.369(5)
C2 H2 0.9300
C3 C4 1.361(5)
C3 H3 0.9300
C4 H4 0.9300
C5 C6 1.489(5)
C6 C7 1.419(5)
C7 C8 1.396(6)
C8 C9 1.367(6)
C8 H8 0.9300
C9 C10 1.364(6)
C9 H9 0.9300
C10 H10 0.9300
C11 C12 1.391(5)
C11 C15 1.415(5)
C12 C13 1.367(5)
C12 H12 0.9300
C13 C14 1.377(5)
C13 H13 0.9300
C14 H14 0.9300
C15 C16 1.494(5)
C16 N6 1.349(5)
C16 C17 1.429(5)
C17 C18 1.409(6)
C18 C19 1.348(6)
C18 H18 0.9300
C19 C20 1.376(6)
C19 H19 0.9300
C20 N6 1.341(5)
C20 H20 0.9300
C22 C23 1.367(6)
C22 H22 0.9300
C23 C24 1.388(6)
C23 H23 0.9300
C24 C25 1.384(6)
C24 H24 0.9300
C25 C26 1.406(5)
C26 C27 1.472(5)
C27 C28 1.426(5)
C28 C29 1.378(6)
C29 C30 1.363(6)
C29 H29 0.9300
C30 C31 1.368(6)
C30 H30 0.9300
C31 H31 0.9300
C32 C34 1.460(8)
C32 C33 1.464(11)
C32 C35 1.505(11)
C33 H33A 0.9600
C33 H33B 0.9600
C33 H33C 0.9600
C34 H34A 0.9600
C34 H34B 0.9600
C34 H34C 0.9600
C35 H35A 0.9600
C35 H35B 0.9600
C35 H35C 0.9600
C36 C37 1.497(8)
C36 C38 1.513(7)
C36 C39 1.509(8)
C37 H37A 0.9600
C37 H37B 0.9600
C37 H37C 0.9600
C38 H38A 0.9600
C38 H38B 0.9600
C38 H38C 0.9600
C39 H39A 0.9600
C39 H39B 0.9600
C39 H39C 0.9600
C40 C41 1.455(7)
C40 C42 1.502(7)
C40 C43 1.521(7)
C41 H41A 0.9600
C41 H41B 0.9600
C41 H41C 0.9600
C42 H42A 0.9600
C42 H42B 0.9600
C42 H42C 0.9600
C43 H43A 0.9600
C43 H43B 0.9600
C43 H43C 0.9600
C44 C47 1.500(7)
C44 C46 1.489(6)
C44 C45 1.527(7)
C45 H45A 0.9600
C45 H45B 0.9600
C45 H45C 0.9600
C46 H46A 0.9600
C46 H46B 0.9600
C46 H46C 0.9600
C47 H47A 0.9600
C47 H47B 0.9600
C47 H47C 0.9600
C48 C49 1.496(7)
C48 H48A 0.9600
C48 H48B 0.9600
C48 H48C 0.9600
C49 C50 1.500(7)
C49 C51 1.503(7)
C50 H50A 0.9600
C50 H50B 0.9600
C50 H50C 0.9600
C51 H51A 0.9600
C51 H51B 0.9600
C51 H51C 0.9600
C52 C53 1.504(6)
C52 C55 1.515(6)
C52 C54 1.523(6)
C53 H53A 0.9600
C53 H53B 0.9600
C53 H53C 0.9600
C54 H54A 0.9600
C54 H54B 0.9600
C54 H54C 0.9600
C55 H55A 0.9600
C55 H55B 0.9600
C55 H55C 0.9600
